data_5000295
loop_
_publ_author_name
'Boskovic, Colette'
'Huffman, John C.'
'Christou, George'

_publ_section_title
;
 A new synthetic method to Mn carboxylate clusters: reductive fragmentation
 of [Mn~12~O~12~(O~2~CR)~16~(H~2~O)~4~] to [Mn~8~O~2~(O~2~CR)~14~(RCO~2~H)~4~]
 (R = CH2But)
;
_journal_issue 21
_journal_name_full 'Chemical Communications'
_journal_page_first 2502
_journal_page_last 2503
_journal_paper_doi 10.1039/b206751j
_journal_year 2002
_chemical_formula_sum 'C114 H202 Mn8 O38'
_chemical_formula_weight 2687.43
_space_group_IT_number 2
_symmetry_cell_setting triclinic
_symmetry_space_group_name_Hall '-P 1'
_symmetry_space_group_name_H-M 'P -1'
_cell_angle_alpha 78.7348(12)
_cell_angle_beta 84.8151(12)
_cell_angle_gamma 61.9138(6)
_cell_formula_units_Z 2
_cell_length_a 14.7812(4)
_cell_length_b 15.0833(4)
_cell_length_c 35.2358(9)
_cell_measurement_reflns_used 6647
_cell_measurement_temperature 117(2)
_cell_measurement_theta_max 27.48
_cell_measurement_theta_min 2.36
_cell_volume 6797.2(3)
_computing_data_reduction 'SAINT (Bruker, 1999), XTEL (local package)'
_diffrn_ambient_temperature 117(2)
_diffrn_detector 'CCD area detector'
_diffrn_detector_area_resol_mean 44.52
_diffrn_detector_type 'Bruker SMART 6000'
_diffrn_measured_fraction_theta_full 1
_diffrn_measured_fraction_theta_max 1
_diffrn_measurement_details '   0.30 degree frames measured for  30.14 seconds each'
_diffrn_measurement_device 'three-circle goniometer with fixed chi'
_diffrn_measurement_device_type 'Bruker Platform goniometer'
_diffrn_measurement_method '\w scans'
_diffrn_radiation_type 'Mo K\a'
_diffrn_radiation_wavelength 0.71073
_diffrn_reflns_av_R_equivalents .033
_diffrn_reflns_limit_h_max 19
_diffrn_reflns_limit_h_min -19
_diffrn_reflns_limit_k_max 19
_diffrn_reflns_limit_k_min -19
_diffrn_reflns_limit_l_max 45
_diffrn_reflns_limit_l_min -45
_diffrn_reflns_number 20143
_diffrn_reflns_theta_full 27.5488
_diffrn_reflns_theta_max 27.5488
_diffrn_reflns_theta_min 2.14136
_diffrn_standards_decay_% 0.00
_diffrn_standards_interval_time 914
_diffrn_standards_number 6648
_exptl_absorpt_coefficient_mu 0.7924
_exptl_absorpt_correction_T_max 1.000000
_exptl_absorpt_correction_T_min 0.854533
_exptl_absorpt_correction_type semi-empirical
_exptl_absorpt_process_details SADABS
_exptl_crystal_colour orange/brown
_exptl_crystal_density_diffrn 1.313
_exptl_crystal_density_meas ?
_exptl_crystal_density_method 'not measured'
_exptl_crystal_description irregular
_exptl_crystal_F_000 2856
_exptl_crystal_size_max .30
_exptl_crystal_size_mid .3
_exptl_crystal_size_min .25
_refine_diff_density_max 0.96
_refine_diff_density_min -0.49
_refine_ls_abs_structure_details none
_refine_ls_abs_structure_Flack ?
_refine_ls_extinction_coef none
_refine_ls_extinction_method ?
_refine_ls_goodness_of_fit_ref 1.5095
_refine_ls_hydrogen_treatment ?
_refine_ls_matrix_type full
_refine_ls_number_parameters 1436
_refine_ls_number_reflns 20140
_refine_ls_R_factor_gt 0.0441
_refine_ls_shift/su_max 0.0485
_refine_ls_structure_factor_coef F
_refine_ls_weighting_details w^-1^=\s^2^(F)+(.07F)^2^
_refine_ls_weighting_scheme calc
_refine_ls_wR_factor_ref 0.0436
_reflns_number_gt 20140
_reflns_number_total 31255
_reflns_threshold_expression 'Fo^2^> 2.33\s(Fo^2^)'
_cod_database_code 5000295

loop_
_symmetry_equiv_pos_as_xyz
x,y,z
-x,-y,-z

loop_
_atom_site_label
_atom_site_type_symbol
_atom_site_fract_x
_atom_site_fract_y
_atom_site_fract_z
_atom_site_U_iso_or_equiv
_atom_site_adp_type
_atom_site_occupancy
_atom_site_disorder_group
_atom_site_disorder_assembly
Mn1 MN 0.13385(3) 0.48990(3) 0.136906(12) 0.01984(19) Uani 1 0 .
Mn2 MN 0.33281(3) 0.21927(3) 0.155284(13) 0.02066(19) Uani 1 0 .
Mn3 MN 0.28203(3) 0.40949(3) 0.209202(12) 0.01641(18) Uani 1 0 .
Mn4 MN 0.16691(3) 0.30311(3) 0.218982(12) 0.01675(18) Uani 1 0 .
Mn5 MN 0.36452(3) 0.23870(3) 0.285909(12) 0.01881(19) Uani 1 0 .
Mn6 MN 0.07353(3) 0.47194(3) 0.271822(12) 0.01752(18) Uani 1 0 .
Mn7 MN 0.06682(3) 0.37448(3) 0.365646(13) 0.0221(2) Uani 1 0 .
Mn8 MN 0.33713(4) 0.35601(4) 0.359754(13) 0.0252(2) Uani 1 0 .
O9 O 0.22987(14) 0.35598(13) 0.17763(5) 0.0176(8) Uani 1 0 .
O10 O 0.21975(13) 0.35724(13) 0.24997(5) 0.0160(8) Uani 1 0 .
O11 O 0.16294(17) 0.41203(16) 0.08987(6) 0.0334(11) Uani 1 0 .
C12 C 0.2396(3) 0.3443(3) 0.07665(10) 0.0450(18) Uani 1 0 .
O13 O 0.32524(17) 0.28783(16) 0.09454(6) 0.0355(11) Uani 1 0 .
C14 C 0.2281(4) 0.3217(3) 0.03670(12) 0.072(3) Uani 1 0 .
C15 C 0.2599(6) 0.3648(6) 0.0055(2) 0.041(3) Uani 1 0 .
C16 C 0.3722(6) 0.3129(6) 0.00657(19) 0.046(4) Uani 1 0 .
C17 C 0.2294(4) 0.4831(4) 0.00455(12) 0.081(3) Uani 1 0 .
C18 C 0.2232(3) 0.3684(4) -0.03404(11) 0.077(3) Uani 1 0 .
O19 O 0.04676(16) 0.63245(15) 0.09466(6) 0.0319(10) Uani 1 0 .
C20 C 0.0719(3) 0.6761(2) 0.06646(10) 0.0380(17) Uani 1 0 .
O21 O 0.16694(19) 0.66470(19) 0.06157(7) 0.0517(13) Uani 1 0 .
C22 C -0.0006(3) 0.7470(3) 0.03386(10) 0.0456(18) Uani 1 0 .
C23 C -0.0676(3) 0.8561(3) 0.04127(11) 0.051(2) Uani 1 0 .
C24 C -0.1376(3) 0.8581(3) 0.07559(13) 0.079(2) Uani 1 0 .
C25 C -0.0013(4) 0.9035(3) 0.04842(13) 0.073(3) Uani 1 0 .
C26 C -0.1320(3) 0.9186(3) 0.00503(13) 0.071(2) Uani 1 0 .
O27 O 0.43240(17) 0.07074(16) 0.13711(7) 0.0361(11) Uani 1 0 .
C28 C 0.4597(3) 0.0468(3) 0.10551(11) 0.0499(19) Uani 1 0 .
O29 O 0.4466(2) 0.1156(2) 0.07391(8) 0.0723(16) Uani 1 0 .
C30 C 0.5050(3) -0.0616(3) 0.09891(12) 0.067(2) Uani 1 0 .
C31 C 0.4270(4) -0.0915(3) 0.08821(16) 0.076(3) Uani 1 0 .
C32 C 0.3412(6) -0.0673(6) 0.1161(3) 0.206(7) Uani 1 0 .
C33 C 0.3850(6) -0.0342(5) 0.0487(2) 0.196(6) Uani 1 0 .
C34 C 0.4772(4) -0.2036(4) 0.08703(19) 0.130(4) Uani 1 0 .
O35 O 0.26531(15) 0.51943(15) 0.11620(6) 0.0249(9) Uani 1 0 .
C36 C 0.3432(2) 0.4999(2) 0.13510(9) 0.0244(13) Uani 1 0 .
O37 O 0.36519(14) 0.44772(14) 0.16863(5) 0.0220(9) Uani 1 0 .
C38 C 0.4164(2) 0.5416(2) 0.11689(9) 0.0314(15) Uani 1 0 .
C39 C 0.5103(3) 0.4674(3) 0.09722(11) 0.0417(18) Uani 1 0 .
C40 C 0.4763(4) 0.4381(4) 0.06410(15) 0.099(4) Uani 1 0 .
C41 C 0.5741(3) 0.5209(3) 0.08075(13) 0.071(2) Uani 1 0 .
C42 C 0.5756(3) 0.3736(3) 0.12531(14) 0.080(2) Uani 1 0 .
O43 O 0.14770(14) 0.55752(14) 0.18613(5) 0.0195(9) Uani 1 0 .
C44 C 0.0880(2) 0.6270(2) 0.20486(8) 0.0204(13) Uani 1 0 .
O45 O 0.06491(15) 0.61057(14) 0.23959(6) 0.0233(9) Uani 1 0 .
C46 C 0.0441(2) 0.7373(2) 0.18388(8) 0.0232(13) Uani 1 0 .
C47 C 0.1123(2) 0.7874(2) 0.18724(9) 0.0286(14) Uani 1 0 .
C48 C 0.1261(3) 0.7863(3) 0.22976(10) 0.0434(19) Uani 1 0 .
C49 C 0.2170(3) 0.7324(3) 0.16858(11) 0.0476(19) Uani 1 0 .
C50 C 0.0573(3) 0.8983(2) 0.16644(10) 0.0402(17) Uani 1 0 .
O51 O -0.01139(14) 0.50859(15) 0.15895(6) 0.0235(9) Uani 1 0 .
C52 C -0.0410(2) 0.4961(2) 0.19314(9) 0.0217(13) Uani 1 0 .
O53 O 0.02034(14) 0.44055(13) 0.22172(5) 0.0184(8) Uani 1 0 .
C54 C -0.1543(2) 0.5456(2) 0.20274(9) 0.0285(14) Uani 1 0 .
C55 C -0.2277(2) 0.6441(2) 0.17714(8) 0.0246(13) Uani 1 0 .
C56 C -0.3322(2) 0.6851(2) 0.19701(9) 0.0346(15) Uani 1 0 .
C57 C -0.1885(3) 0.7224(3) 0.17356(11) 0.0460(18) Uani 1 0 .
C58 C -0.2399(3) 0.6275(3) 0.13736(10) 0.0475(18) Uani 1 0 .
O59 O 0.47198(14) 0.20759(14) 0.17396(6) 0.0240(9) Uani 1 0 .
C60 C 0.4931(2) 0.2174(2) 0.20574(9) 0.0213(13) Uani 1 0 .
O61 O 0.42579(14) 0.27228(14) 0.22845(5) 0.0196(9) Uani 1 0 .
C62 C 0.6036(2) 0.1660(2) 0.21950(9) 0.0278(14) Uani 1 0 .
C63 C 0.6792(2) 0.0644(2) 0.20650(9) 0.0314(14) Uani 1 0 .
C64 C 0.7771(2) 0.0203(3) 0.23012(11) 0.0458(17) Uani 1 0 .
C65 C 0.6333(3) -0.0085(2) 0.21448(11) 0.0430(17) Uani 1 0 .
C66 C 0.7057(3) 0.0795(3) 0.16353(11) 0.0497(19) Uani 1 0 .
O67 O 0.30627(14) 0.15609(14) 0.21536(5) 0.0196(8) Uani 1 0 .
C68 C 0.3565(2) 0.0855(2) 0.24336(9) 0.0214(13) Uani 1 0 .
O69 O 0.37095(15) 0.10262(14) 0.27503(6) 0.0246(9) Uani 1 0 .
C70 C 0.3983(2) -0.0237(2) 0.23779(9) 0.0260(13) Uani 1 0 .
C71 C 0.3241(2) -0.0697(2) 0.25120(11) 0.0372(16) Uani 1 0 .
C72 C 0.2230(3) -0.0076(3) 0.22855(12) 0.0514(19) Uani 1 0 .
C73 C 0.3031(3) -0.0718(3) 0.29416(12) 0.0515(19) Uani 1 0 .
C74 C 0.3770(3) -0.1791(3) 0.24262(13) 0.057(2) Uani 1 0 .
O75 O 0.20808(16) 0.19530(15) 0.14074(6) 0.0286(10) Uani 1 0 .
C76 C 0.1271(2) 0.2126(2) 0.15902(9) 0.0255(14) Uani 1 0 .
O77 O 0.09609(15) 0.26172(14) 0.18715(6) 0.0233(9) Uani 1 0 .
C78 C 0.0593(2) 0.1700(2) 0.14845(10) 0.0344(15) Uani 1 0 .
C79 C -0.0347(3) 0.2456(3) 0.12307(11) 0.0418(18) Uani 1 0 .
C80 C -0.1102(3) 0.3251(3) 0.14512(17) 0.097(3) Uani 1 0 .
C81 C -0.0022(4) 0.2940(5) 0.08745(15) 0.118(4) Uani 1 0 .
C82 C -0.0851(3) 0.1871(3) 0.11180(13) 0.062(2) Uani 1 0 .
O83 O 0.31716(14) 0.48445(14) 0.24042(5) 0.0200(9) Uani 1 0 .
C84 C 0.3566(2) 0.4572(2) 0.27366(9) 0.0209(12) Uani 1 0 .
O85 O 0.36009(14) 0.38063(14) 0.29744(5) 0.0216(9) Uani 1 0 .
C86 C 0.4072(2) 0.5157(2) 0.28419(9) 0.0259(14) Uani 1 0 .
C87 C 0.5185(2) 0.4776(2) 0.26820(10) 0.0332(16) Uani 1 0 .
C88 C 0.5791(3) 0.3624(3) 0.28066(14) 0.061(2) Uani 1 0 .
C89 C 0.5174(3) 0.5059(4) 0.22472(12) 0.071(3) Uani 1 0 .
C90 C 0.5687(3) 0.5281(3) 0.28572(10) 0.0413(17) Uani 1 0 .
O91 O 0.12289(14) 0.23230(14) 0.26395(5) 0.0206(9) Uani 1 0 .
C92 C 0.0781(2) 0.2580(2) 0.29536(8) 0.0195(12) Uani 1 0 .
O93 O 0.06399(14) 0.33727(14) 0.30726(5) 0.0204(9) Uani 1 0 .
C94 O 0.0375(2) 0.1891(2) 0.31849(9) 0.0258(13) Uani 1 0 .
C95 O -0.0673(3) 0.2117(3) 0.30358(10) 0.0364(17) Uani 1 0 .
C96 O -0.1442(3) 0.3225(3) 0.30474(16) 0.081(3) Uani 1 0 .
C97 O -0.0612(3) 0.1909(4) 0.26328(12) 0.074(3) Uani 1 0 .
C98 O -0.1044(3) 0.1428(3) 0.33019(12) 0.061(2) Uani 1 0 .
O99 N 0.50981(15) 0.15540(15) 0.31468(6) 0.0251(9) Uani 1 0 .
C100 C 0.5339(2) 0.1596(2) 0.34759(9) 0.0256(14) Uani 1 0 .
O101 O 0.47951(15) 0.22566(15) 0.36818(6) 0.0270(10) Uani 1 0 .
C102 C 0.6381(2) 0.0736(3) 0.36338(10) 0.0373(16) Uani 1 0 .
C103 C 0.6672(2) 0.0630(2) 0.40537(9) 0.0339(15) Uani 1 0 .
C104 C 0.5910(3) 0.0455(3) 0.43388(11) 0.059(2) Uani 1 0 .
C105 C 0.7736(3) -0.0288(3) 0.41335(11) 0.057(2) Uani 1 0 .
C106 C 0.6737(3) 0.1568(3) 0.41166(11) 0.051(2) Uani 1 0 .
O107 O 0.28767(15) 0.24931(15) 0.34136(6) 0.0245(9) Uani 1 0 .
C108 C 0.2635(2) 0.1881(2) 0.36608(8) 0.0258(14) Uani 1 0 .
O109 O 0.17789(15) 0.21955(15) 0.38200(6) 0.0292(10) Uani 1 0 .
C110 C 0.3428(2) 0.0774(2) 0.37508(9) 0.0286(14) Uani 1 0 .
C111 C 0.3219(2) 0.0055(2) 0.40827(9) 0.0306(14) Uani 1 0 .
C112 C 0.4166(3) -0.0999(2) 0.41134(10) 0.0446(17) Uani 1 0 .
C113 C 0.3081(3) 0.0429(3) 0.44673(10) 0.0436(18) Uani 1 0 .
C114 C 0.2286(3) -0.0047(3) 0.40018(10) 0.0429(18) Uani 1 0 .
O115 O -0.08282(15) 0.55456(14) 0.28961(6) 0.0238(9) Uani 1 0 .
C116 C -0.1311(2) 0.5519(2) 0.32054(9) 0.0222(13) Uani 1 0 .
O117 O -0.08838(14) 0.49970(14) 0.35315(6) 0.0243(9) Uani 1 0 .
C118 C -0.2465(2) 0.6153(2) 0.31924(8) 0.0252(13) Uani 1 0 .
C119 C -0.2856(2) 0.7272(2) 0.32469(9) 0.0273(14) Uani 1 0 .
C120 C -0.2380(3) 0.7802(2) 0.29487(10) 0.0375(16) Uani 1 0 .
C121 C -0.4015(3) 0.7820(3) 0.31917(10) 0.0432(17) Uani 1 0 .
C122 C -0.2609(3) 0.7301(3) 0.36521(10) 0.0407(17) Uani 1 0 .
O123 C 0.12580(14) 0.47378(14) 0.32651(5) 0.0220(9) Uani 1 0 .
C124 C 0.1445(2) 0.5409(2) 0.33781(8) 0.0234(13) Uani 1 0 .
O125 O 0.22778(15) 0.51556(15) 0.35274(6) 0.0278(10) Uani 1 0 .
C126 C 0.0608(2) 0.6496(2) 0.33173(9) 0.0261(14) Uani 1 0 .
C127 C 0.0691(3) 0.7274(2) 0.35167(9) 0.0314(15) Uani 1 0 .
C128 C 0.0717(3) 0.6954(3) 0.39522(11) 0.050(2) Uani 1 0 .
C129 C 0.1622(3) 0.7427(3) 0.33815(10) 0.0404(18) Uani 1 0 .
C130 C -0.0277(3) 0.8292(3) 0.34047(11) 0.0482(19) Uani 1 0 .
O131 O 0.10827(16) 0.41759(17) 0.41238(6) 0.0333(11) Uani 1 0 .
C132 C 0.1879(3) 0.3968(2) 0.43002(9) 0.0320(15) Uani 1 0 .
O133 O 0.27908(16) 0.34645(16) 0.41793(6) 0.0341(11) Uani 1 0 .
C134 C 0.1758(2) 0.4347(3) 0.46814(9) 0.0335(16) Uani 1 0 .
C135 C 0.1908(3) 0.3522(3) 0.50395(10) 0.0400(18) Uani 1 0 .
C136 C 0.1209(3) 0.3046(3) 0.50112(11) 0.054(2) Uani 1 0 .
C137 C 0.1588(3) 0.4052(3) 0.53933(10) 0.056(2) Uani 1 0 .
C138 C 0.3014(3) 0.2701(3) 0.50872(11) 0.054(2) Uani 1 0 .
O139 O -0.02587(16) 0.30462(17) 0.40248(7) 0.0423(11) Uani 1 0 .
C140 C -0.1149(3) 0.3353(3) 0.41235(10) 0.0409(17) Uani 1 0 .
O141 O -0.18511(16) 0.43105(17) 0.40280(7) 0.0438(11) Uani 1 0 .
C142 C -0.1534(3) 0.2631(3) 0.43597(11) 0.053(2) Uani 1 0 .
C143 C -0.1134(3) 0.2218(3) 0.47672(10) 0.046(2) Uani 1 0 .
C144 C -0.0014(3) 0.1558(3) 0.48116(12) 0.066(2) Uani 1 0 .
C145 C -0.1432(4) 0.3205(4) 0.49459(13) 0.077(3) Uani 1 0 .
C146 C -0.1720(3) 0.1700(3) 0.49977(11) 0.058(2) Uani 1 0 .
O147 O 0.43335(17) 0.42109(16) 0.38152(6) 0.0362(11) Uani 1 0 .
C148 C 0.4590(3) 0.4150(2) 0.41428(10) 0.0337(16) Uani 1 0 .
O149 O 0.42201(18) 0.37466(19) 0.44524(7) 0.0461(13) Uani 1 0 .
C150 C 0.5318(2) 0.4509(3) 0.42360(10) 0.0369(16) Uani 1 0 .
C151 C 0.4815(3) 0.5678(3) 0.42207(11) 0.0423(18) Uani 1 0 .
C152 C 0.5607(3) 0.5909(3) 0.43722(13) 0.059(2) Uani 1 0 .
C153 C 0.4518(3) 0.6252(3) 0.38108(12) 0.062(2) Uani 1 0 .
C154 C 0.3857(3) 0.6048(3) 0.44646(13) 0.065(2) Uani 1 0 .
C155 C 0.7212(6) 0.1579(5) 0.0617(2) 0.0275(16) Uiso 0.5 0 .
C156 C 0.7671(6) 0.2289(6) 0.0251(3) 0.039(2) Uiso 0.5 0 .
C157 C 0.6928(6) 0.2504(6) -0.0096(2) 0.0266(18) Uiso 0.5 0 .
C158 C 0.6305(9) 0.1813(9) 0.0309(4) 0.101(4) Uiso 0.5 0 .
C159 C 1.0757(5) 0.4732(5) 0.0083(2) 0.0440(19) Uiso 0.5 0 .
C160 C 1.1947(7) 0.4127(7) 0.0037(2) 0.050(2) Uiso 0.5 0 .
C161 C 0.6806(5) 0.1514(5) 0.06661(18) 0.0212(14) Uiso 0.5 0 .
C162 C 0.7484(8) 0.1902(8) 0.0425(3) 0.080(3) Uiso 0.5 0 .
C163 C 0.7377(7) 0.2392(6) 0.0118(3) 0.039(2) Uiso 0.5 0 .
C164 C 0.6280(4) 0.1360(4) 0.05231(15) 0.0123(11) Uiso 0.5 0 .
C165 C 0.6887(6) 0.2315(6) -0.0183(2) 0.036(2) Uiso 0.5 0 .
C166 C 0.5934(9) 0.2233(9) 0.0074(3) 0.092(4) Uiso 0.5 0 .
H1 H 0.1998 0.2739 0.0336 0.0844 Uiso 1 0 .
H2 H 0.4052 0.2378 0.007 0.0497 Uiso 1 0 .
H3 H 0.4069 0.3362 -0.0156 0.0497 Uiso 1 0 .
H4 H 0.4028 0.3181 0.0292 0.0497 Uiso 1 0 .
H5 H 0.2539 0.4913 0.0276 0.0874 Uiso 1 0 .
H6 H 0.2625 0.5086 -0.0172 0.0874 Uiso 1 0 .
H7 H 0.1588 0.5245 0.0024 0.0874 Uiso 1 0 .
H8 H 0.1487 0.4014 -0.0347 0.081 Uiso 1 0 .
H9 H 0.2455 0.4034 -0.0551 0.081 Uiso 1 0 .
H10 H 0.2451 0.2999 -0.0397 0.081 Uiso 1 0 .
H11 H 0.0364 0.7486 0.0102 0.0567 Uiso 1 0 .
H12 H -0.0467 0.7196 0.0297 0.0567 Uiso 1 0 .
H13 H -0.1838 0.9255 0.0796 0.0832 Uiso 1 0 .
H14 H -0.1816 0.8278 0.0707 0.0832 Uiso 1 0 .
H15 H -0.1013 0.8189 0.0987 0.0832 Uiso 1 0 .
H16 H 0.0409 0.8673 0.0716 0.0762 Uiso 1 0 .
H17 H 0.0454 0.9038 0.0274 0.0762 Uiso 1 0 .
H18 H -0.0414 0.9738 0.0522 0.0762 Uiso 1 0 .
H19 H -0.177 0.9864 0.0074 0.0712 Uiso 1 0 .
H20 H -0.0889 0.9182 -0.0175 0.0712 Uiso 1 0 .
H21 H -0.173 0.8873 -0.001 0.0712 Uiso 1 0 .
H22 H 0.5549 -0.0735 0.0787 0.0709 Uiso 1 0 .
H23 H 0.5396 -0.1077 0.1222 0.0709 Uiso 1 0 .
H24 H 0.2989 0.0083 0.1135 0.1763 Uiso 1 0 .
H25 H 0.2896 -0.0851 0.1059 0.1763 Uiso 1 0 .
H26 H 0.3555 -0.0967 0.1402 0.1763 Uiso 1 0 .
H27 H 0.3523 0.0386 0.0462 0.1518 Uiso 1 0 .
H28 H 0.44 -0.051 0.029 0.1518 Uiso 1 0 .
H29 H 0.3362 -0.0519 0.0398 0.1518 Uiso 1 0 .
H30 H 0.4321 -0.2257 0.0784 0.11 Uiso 1 0 .
H31 H 0.5376 -0.2264 0.0715 0.11 Uiso 1 0 .
H32 H 0.5 -0.2457 0.1134 0.11 Uiso 1 0 .
H33 H 0.3787 0.6028 0.0983 0.0443 Uiso 1 0 .
H34 H 0.4394 0.5627 0.1369 0.0443 Uiso 1 0 .
H35 H 0.4304 0.5007 0.0456 0.0977 Uiso 1 0 .
H36 H 0.5295 0.3971 0.0485 0.0977 Uiso 1 0 .
H37 H 0.4333 0.4043 0.0722 0.0977 Uiso 1 0 .
H38 H 0.6345 0.4779 0.0675 0.078 Uiso 1 0 .
H39 H 0.5348 0.5812 0.0619 0.078 Uiso 1 0 .
H40 H 0.5956 0.5421 0.1005 0.078 Uiso 1 0 .
H41 H 0.54 0.3356 0.1375 0.0772 Uiso 1 0 .
H42 H 0.637 0.3266 0.1141 0.0772 Uiso 1 0 .
H43 H 0.5982 0.3917 0.1467 0.0772 Uiso 1 0 .
H44 H 0.0354 0.7401 0.1569 0.0364 Uiso 1 0 .
H45 H -0.022 0.7773 0.1943 0.0364 Uiso 1 0 .
H46 H 0.1614 0.7174 0.2441 0.054 Uiso 1 0 .
H47 H 0.1667 0.8195 0.2328 0.054 Uiso 1 0 .
H48 H 0.0618 0.8203 0.2421 0.054 Uiso 1 0 .
H49 H 0.253 0.6622 0.1812 0.0562 Uiso 1 0 .
H50 H 0.2085 0.732 0.1419 0.0562 Uiso 1 0 .
H51 H 0.2586 0.7642 0.1698 0.0562 Uiso 1 0 .
H52 H 0.0961 0.9341 0.1683 0.0523 Uiso 1 0 .
H53 H 0.049 0.9014 0.1395 0.0523 Uiso 1 0 .
H54 H -0.0085 0.934 0.1774 0.0523 Uiso 1 0 .
H55 H -0.1777 0.4955 0.2034 0.0419 Uiso 1 0 .
H56 H -0.1601 0.5583 0.2292 0.0419 Uiso 1 0 .
H57 H -0.3276 0.6979 0.2224 0.0465 Uiso 1 0 .
H58 H -0.3804 0.7496 0.1824 0.0465 Uiso 1 0 .
H59 H -0.36 0.6391 0.1997 0.0465 Uiso 1 0 .
H60 H -0.181 0.7345 0.1991 0.0549 Uiso 1 0 .
H61 H -0.1229 0.6998 0.1615 0.0549 Uiso 1 0 .
H62 H -0.2349 0.7868 0.1592 0.0549 Uiso 1 0 .
H63 H -0.2865 0.6892 0.1218 0.0571 Uiso 1 0 .
H64 H -0.1753 0.6007 0.1243 0.0571 Uiso 1 0 .
H65 H -0.2659 0.5788 0.1394 0.0571 Uiso 1 0 .
H66 H 0.6315 0.2137 0.2117 0.0418 Uiso 1 0 .
H67 H 0.6035 0.1542 0.2478 0.0418 Uiso 1 0 .
H68 H 0.7633 0.0121 0.2573 0.0541 Uiso 1 0 .
H69 H 0.8274 -0.0427 0.2239 0.0541 Uiso 1 0 .
H70 H 0.8065 0.0677 0.225 0.0541 Uiso 1 0 .
H71 H 0.6171 -0.021 0.2418 0.0526 Uiso 1 0 .
H72 H 0.5706 0.0173 0.2004 0.0526 Uiso 1 0 .
H73 H 0.6794 -0.0744 0.2078 0.0526 Uiso 1 0 .
H74 H 0.7545 0.0206 0.1552 0.0592 Uiso 1 0 .
H75 H 0.6439 0.1089 0.1476 0.0592 Uiso 1 0 .
H76 H 0.7305 0.131 0.1578 0.0592 Uiso 1 0 .
H77 H 0.4143 -0.0273 0.2104 0.039 Uiso 1 0 .
H78 H 0.4629 -0.0647 0.2514 0.039 Uiso 1 0 .
H79 H 0.1885 0.0617 0.2331 0.0558 Uiso 1 0 .
H80 H 0.2344 -0.0065 0.2016 0.0558 Uiso 1 0 .
H81 H 0.1763 -0.0363 0.2364 0.0558 Uiso 1 0 .
H82 H 0.2677 -0.002 0.2995 0.0579 Uiso 1 0 .
H83 H 0.2593 -0.102 0.303 0.0579 Uiso 1 0 .
H84 H 0.3645 -0.1069 0.3086 0.0579 Uiso 1 0 .
H85 H 0.3356 -0.2129 0.2504 0.0649 Uiso 1 0 .
H86 H 0.3922 -0.1795 0.2159 0.0649 Uiso 1 0 .
H87 H 0.4411 -0.2193 0.2568 0.0649 Uiso 1 0 .
H88 H 0.1011 0.1128 0.1355 0.0462 Uiso 1 0 .
H89 H 0.0354 0.1431 0.1721 0.0462 Uiso 1 0 .
H90 H -0.0833 0.3655 0.1526 0.0847 Uiso 1 0 .
H91 H -0.172 0.3717 0.13 0.0847 Uiso 1 0 .
H92 H -0.1321 0.2942 0.1683 0.0847 Uiso 1 0 .
H93 H 0.0295 0.3339 0.0924 0.1014 Uiso 1 0 .
H94 H 0.0469 0.2444 0.0722 0.1014 Uiso 1 0 .
H95 H -0.0594 0.3404 0.0698 0.1014 Uiso 1 0 .
H96 H -0.1447 0.229 0.096 0.0697 Uiso 1 0 .
H97 H -0.0379 0.134 0.0971 0.0697 Uiso 1 0 .
H98 H -0.1044 0.1516 0.1342 0.0697 Uiso 1 0 .
H99 H 0.3668 0.5874 0.274 0.0388 Uiso 1 0 .
H100 H 0.4081 0.5093 0.312 0.0388 Uiso 1 0 .
H101 H 0.5809 0.3425 0.3086 0.068 Uiso 1 0 .
H102 H 0.5499 0.3263 0.2706 0.068 Uiso 1 0 .
H103 H 0.6492 0.3365 0.2721 0.068 Uiso 1 0 .
H104 H 0.5858 0.483 0.2151 0.0751 Uiso 1 0 .
H105 H 0.4859 0.4742 0.2134 0.0751 Uiso 1 0 .
H106 H 0.4799 0.5778 0.2168 0.0751 Uiso 1 0 .
H107 H 0.569 0.5097 0.3135 0.053 Uiso 1 0 .
H108 H 0.6374 0.5045 0.2771 0.053 Uiso 1 0 .
H109 H 0.5319 0.5997 0.2788 0.053 Uiso 1 0 .
H110 H 0.0874 0.1185 0.318 0.0397 Uiso 1 0 .
H111 H 0.0317 0.1971 0.3454 0.0397 Uiso 1 0 .
H112 H -0.147 0.3371 0.3308 0.0841 Uiso 1 0 .
H113 H -0.1247 0.3688 0.2878 0.0841 Uiso 1 0 .
H114 H -0.2113 0.3378 0.2982 0.0841 Uiso 1 0 .
H115 H -0.1282 0.2042 0.2547 0.0703 Uiso 1 0 .
H116 H -0.0398 0.233 0.2449 0.0703 Uiso 1 0 .
H117 H -0.0151 0.1209 0.2614 0.0703 Uiso 1 0 .
H118 H -0.1072 0.1527 0.357 0.0712 Uiso 1 0 .
H119 H -0.1703 0.1552 0.3235 0.0712 Uiso 1 0 .
H120 H -0.0576 0.0712 0.3304 0.0712 Uiso 1 0 .
H121 H 0.6398 0.0106 0.3603 0.0492 Uiso 1 0 .
H122 H 0.6898 0.0815 0.3465 0.0492 Uiso 1 0 .
H123 H 0.5219 0.1032 0.4298 0.068 Uiso 1 0 .
H124 H 0.585 -0.0138 0.4314 0.068 Uiso 1 0 .
H125 H 0.6079 0.0383 0.4605 0.068 Uiso 1 0 .
H126 H 0.7713 -0.0907 0.4102 0.0648 Uiso 1 0 .
H127 H 0.8235 -0.0216 0.3964 0.0648 Uiso 1 0 .
H128 H 0.7945 -0.0396 0.4396 0.0648 Uiso 1 0 .
H129 H 0.6954 0.151 0.4371 0.0597 Uiso 1 0 .
H130 H 0.7221 0.1701 0.3936 0.0597 Uiso 1 0 .
H131 H 0.6085 0.2178 0.4068 0.0597 Uiso 1 0 .
H132 H 0.3555 0.0487 0.3517 0.0414 Uiso 1 0 .
H133 H 0.4068 0.0762 0.3808 0.0414 Uiso 1 0 .
H134 H 0.4098 -0.1482 0.4322 0.0552 Uiso 1 0 .
H135 H 0.4281 -0.1263 0.3881 0.0552 Uiso 1 0 .
H136 H 0.4775 -0.0957 0.4168 0.0552 Uiso 1 0 .
H137 H 0.3664 0.0499 0.4521 0.0544 Uiso 1 0 .
H138 H 0.2485 0.1079 0.4459 0.0544 Uiso 1 0 .
H139 H 0.3 -0.0042 0.4675 0.0544 Uiso 1 0 .
H140 H 0.1678 0.0603 0.3979 0.0517 Uiso 1 0 .
H141 H 0.2367 -0.0293 0.3764 0.0517 Uiso 1 0 .
H142 H 0.2174 -0.0509 0.4204 0.0517 Uiso 1 0 .
H143 H -0.2716 0.6145 0.2949 0.039 Uiso 1 0 .
H144 H -0.2753 0.5819 0.3393 0.039 Uiso 1 0 .
H145 H -0.1651 0.7483 0.2977 0.0495 Uiso 1 0 .
H146 H -0.253 0.7799 0.269 0.0495 Uiso 1 0 .
H147 H -0.2642 0.8511 0.2974 0.0495 Uiso 1 0 .
H148 H -0.4295 0.8526 0.3222 0.0544 Uiso 1 0 .
H149 H -0.4184 0.7827 0.2932 0.0544 Uiso 1 0 .
H150 H -0.4336 0.7506 0.3369 0.0544 Uiso 1 0 .
H151 H -0.2914 0.6976 0.3845 0.0521 Uiso 1 0 .
H152 H -0.1885 0.6957 0.3698 0.0521 Uiso 1 0 .
H153 H -0.2868 0.7991 0.3695 0.0521 Uiso 1 0 .
H154 H 0.0547 0.6752 0.3044 0.0404 Uiso 1 0 .
H155 H -0.0028 0.6475 0.34 0.0404 Uiso 1 0 .
H156 H 0.0137 0.6854 0.4047 0.0591 Uiso 1 0 .
H157 H 0.1326 0.631 0.4034 0.0591 Uiso 1 0 .
H158 H 0.0736 0.7447 0.4082 0.0591 Uiso 1 0 .
H159 H 0.2254 0.679 0.3445 0.049 Uiso 1 0 .
H160 H 0.1616 0.7627 0.3105 0.049 Uiso 1 0 .
H161 H 0.1661 0.7922 0.3499 0.049 Uiso 1 0 .
H162 H -0.0277 0.8807 0.3524 0.0581 Uiso 1 0 .
H163 H -0.032 0.8503 0.3132 0.0581 Uiso 1 0 .
H164 H -0.0885 0.8221 0.349 0.0581 Uiso 1 0 .
H165 H 0.2245 0.4593 0.469 0.0463 Uiso 1 0 .
H166 H 0.1081 0.4917 0.4688 0.0463 Uiso 1 0 .
H167 H 0.0496 0.3553 0.4982 0.0632 Uiso 1 0 .
H168 H 0.1383 0.2702 0.4792 0.0632 Uiso 1 0 .
H169 H 0.125 0.255 0.5238 0.0632 Uiso 1 0 .
H170 H 0.1997 0.4373 0.5418 0.0624 Uiso 1 0 .
H171 H 0.0879 0.4571 0.5374 0.0624 Uiso 1 0 .
H172 H 0.1653 0.3578 0.5629 0.0624 Uiso 1 0 .
H173 H 0.3116 0.2194 0.5315 0.0634 Uiso 1 0 .
H174 H 0.3236 0.2353 0.4869 0.0634 Uiso 1 0 .
H175 H 0.3464 0.2988 0.5107 0.0634 Uiso 1 0 .
H176 H -0.2279 0.2978 0.436 0.0626 Uiso 1 0 .
H177 H -0.134 0.2057 0.4224 0.0626 Uiso 1 0 .
H178 H 0.0189 0.135 0.5076 0.0668 Uiso 1 0 .
H179 H 0.0195 0.095 0.4702 0.0668 Uiso 1 0 .
H180 H 0.0358 0.1903 0.4678 0.0668 Uiso 1 0 .
H181 H -0.126 0.3037 0.5224 0.08 Uiso 1 0 .
H182 H -0.107 0.3583 0.4827 0.08 Uiso 1 0 .
H183 H -0.2153 0.3681 0.4929 0.08 Uiso 1 0 .
H184 H -0.2477 0.2165 0.4962 0.0675 Uiso 1 0 .
H185 H -0.1603 0.1103 0.4905 0.0675 Uiso 1 0 .
H186 H -0.1599 0.1554 0.5264 0.0675 Uiso 1 0 .
H187 H 0.5616 0.4161 0.4491 0.0523 Uiso 1 0 .
H188 H 0.5894 0.4317 0.4056 0.0523 Uiso 1 0 .
H189 H 0.5813 0.5561 0.4634 0.0682 Uiso 1 0 .
H190 H 0.6214 0.5695 0.4215 0.0682 Uiso 1 0 .
H191 H 0.5346 0.6628 0.4372 0.0682 Uiso 1 0 .
H192 H 0.4875 0.6656 0.3727 0.066 Uiso 1 0 .
H193 H 0.4681 0.5799 0.363 0.066 Uiso 1 0 .
H194 H 0.3793 0.6723 0.3785 0.066 Uiso 1 0 .
H195 H 0.3563 0.6775 0.446 0.0691 Uiso 1 0 .
H196 H 0.3349 0.5921 0.4374 0.0691 Uiso 1 0 .
H197 H 0.4008 0.572 0.473 0.0691 Uiso 1 0 .

loop_
_atom_type_symbol
_atom_type_description
_atom_type_scat_dispersion_real
_atom_type_scat_dispersion_imag
_atom_type_scat_source
MN Mn 0.295 0.729 'International Tables Vol. IV (1974) Table 2.2B'
O O 0.008 0.006 'International Tables Vol. IV (1974) Table 2.2B'
C C 0.002 0.002 'International Tables Vol. IV (1974) Table 2.2B'
H H 0 0 'International Tables Vol. IV (1974) Table 2.2B'
